data_2216791
loop_
_publ_author_name
'Wang, Guo-Xi'
'Ye, Heng-Yun'

_publ_section_title
;
 4-(Phenylhydrazonomethyl)benzonitrile
;
_journal_coeditor_code SJ2419
_journal_issue 12
_journal_name_full 'Acta Crystallographica Section E'
_journal_page_first o4750
_journal_page_last o4750
_journal_paper_doi 10.1107/S1600536807057984
_journal_volume 63
_journal_year 2007
_chemical_formula_iupac 'C14 H11 N3'
_chemical_formula_moiety 'C14 H11 N3'
_chemical_formula_sum 'C14 H11 N3'
_chemical_formula_weight 221.26
_chemical_name_systematic
;
4-(Phenylhydrazonomethyl)benzonitrile
;
_space_group_IT_number 19
_symmetry_cell_setting orthorhombic
_symmetry_space_group_name_Hall 'P 2ac 2ab'
_symmetry_space_group_name_H-M 'P 21 21 21'
_atom_sites_solution_hydrogens geom
_atom_sites_solution_primary direct
_atom_sites_solution_secondary difmap
_audit_creation_method SHELXL-97
_cell_angle_alpha 90.00
_cell_angle_beta 90.00
_cell_angle_gamma 90.00
_cell_formula_units_Z 4
_cell_length_a 7.1442(14)
_cell_length_b 11.147(2)
_cell_length_c 14.726(3)
_cell_measurement_reflns_used 9243
_cell_measurement_temperature 293(2)
_cell_measurement_theta_max 27.48
_cell_measurement_theta_min 3.17
_cell_volume 1172.7(4)
_computing_cell_refinement 'CrystalClear (Rigaku, 2005)'
_computing_data_collection 'CrystalClear (Rigaku, 2005)'
_computing_data_reduction 'CrystalClear (Rigaku, 2005)'
_computing_molecular_graphics 'SHELXTL (Sheldrick, 1999)'
_computing_publication_material 'SHELXTL (Sheldrick, 1999)'
_computing_structure_refinement 'SHELXL97 (Sheldrick, 1997)'
_computing_structure_solution 'SHELXS97 (Sheldrick, 1997)'
_diffrn_ambient_temperature 293(2)
_diffrn_detector_area_resol_mean 13.6612
_diffrn_measured_fraction_theta_full 0.998
_diffrn_measured_fraction_theta_max 0.998
_diffrn_measurement_device_type Mercury2
_diffrn_measurement_method '\w scans'
_diffrn_radiation_monochromator graphite
_diffrn_radiation_source 'fine-focus sealed tube'
_diffrn_radiation_type MoK\a
_diffrn_radiation_wavelength 0.71073
_diffrn_reflns_av_R_equivalents 0.0743
_diffrn_reflns_av_sigmaI/netI 0.0445
_diffrn_reflns_limit_h_max 9
_diffrn_reflns_limit_h_min -9
_diffrn_reflns_limit_k_max 14
_diffrn_reflns_limit_k_min -14
_diffrn_reflns_limit_l_max 19
_diffrn_reflns_limit_l_min -19
_diffrn_reflns_number 11983
_diffrn_reflns_theta_full 27.48
_diffrn_reflns_theta_max 27.48
_diffrn_reflns_theta_min 3.17
_diffrn_standards_number 0
_exptl_absorpt_coefficient_mu 0.077
_exptl_absorpt_correction_T_max 1.0
_exptl_absorpt_correction_T_min 0.8124
_exptl_absorpt_correction_type multi-scan
_exptl_absorpt_process_details '(CrystalClear; Rigaku, 2005)'
_exptl_crystal_colour yellow
_exptl_crystal_density_diffrn 1.253
_exptl_crystal_density_method 'not measured'
_exptl_crystal_description Block
_exptl_crystal_F_000 464
_exptl_crystal_size_max 0.2
_exptl_crystal_size_mid 0.08
_exptl_crystal_size_min 0.08
_refine_diff_density_max 0.135
_refine_diff_density_min -0.144
_refine_ls_extinction_method none
_refine_ls_goodness_of_fit_ref 1.086
_refine_ls_hydrogen_treatment constr
_refine_ls_matrix_type full
_refine_ls_number_parameters 154
_refine_ls_number_reflns 1565
_refine_ls_number_restraints 0
_refine_ls_restrained_S_all 1.086
_refine_ls_R_factor_all 0.1033
_refine_ls_R_factor_gt 0.0578
_refine_ls_shift/su_max <0.001
_refine_ls_shift/su_mean <0.001
_refine_ls_structure_factor_coef Fsqd
_refine_ls_weighting_details 'calc w=1/[\s^2^(Fo^2^)+(0.0863P)^2^] where P=(Fo^2^+2Fc^2^)/3'
_refine_ls_weighting_scheme calc
_refine_ls_wR_factor_gt 0.1410
_refine_ls_wR_factor_ref 0.1702
_reflns_number_gt 984
_reflns_number_total 1565
_reflns_threshold_expression I>2\s(I)
_cod_data_source_file sj2419.cif
_cod_data_source_block I
_cod_database_code 2216791
_cod_database_fobs_code 2216791

loop_
_symmetry_equiv_pos_as_xyz
'x, y, z'
'-x+1/2, -y, z+1/2'
'x+1/2, -y+1/2, -z'
'-x, y+1/2, -z+1/2'

loop_
_atom_site_type_symbol
_atom_site_label
_atom_site_fract_x
_atom_site_fract_y
_atom_site_fract_z
_atom_site_U_iso_or_equiv
_atom_site_adp_type
_atom_site_calc_flag
_atom_site_refinement_flags
_atom_site_occupancy
N N1 0.4559(4) 0.4066(3) 0.51082(19) 0.0665(8) Uani d . 1
N N2 0.4212(5) 0.2870(3) 0.5177(2) 0.0756(9) Uani d . 1
H H2B 0.4864 0.2514 0.4729 0.091 Uiso d R 1
N N3 0.4871(6) 1.0614(3) 0.3748(2) 0.1010(13) Uani d . 1
C C1 0.4160(5) 0.4567(3) 0.4354(2) 0.0671(9) Uani d . 1
H H1 0.3704 0.4100 0.3880 0.081 Uiso calc R 1
C C2 0.4400(4) 0.5844(3) 0.4218(2) 0.0606(9) Uani d . 1
C C3 0.5107(5) 0.6589(3) 0.4901(2) 0.0639(9) Uani d . 1
H H3 0.5493 0.6256 0.5449 0.077 Uiso calc R 1
C C4 0.5241(5) 0.7814(3) 0.4772(2) 0.0674(10) Uani d . 1
H H4 0.5704 0.8301 0.5233 0.081 Uiso calc R 1
C C5 0.4680(5) 0.8315(3) 0.3950(2) 0.0642(9) Uani d . 1
C C6 0.4008(5) 0.7585(3) 0.3266(2) 0.0704(10) Uani d . 1
H H6 0.3649 0.7915 0.2713 0.084 Uiso calc R 1
C C7 0.3871(5) 0.6374(4) 0.3406(2) 0.0675(10) Uani d . 1
H H7 0.3410 0.5892 0.2941 0.081 Uiso calc R 1
C C8 0.4797(6) 0.9587(4) 0.3826(2) 0.0759(11) Uani d . 1
C C9 0.4638(5) 0.2253(3) 0.5963(2) 0.0606(8) Uani d . 1
C C10 0.5663(5) 0.2755(3) 0.6664(2) 0.0657(9) Uani d . 1
H H10 0.6101 0.3538 0.6618 0.079 Uiso calc R 1
C C11 0.6031(5) 0.2089(3) 0.7430(2) 0.0732(10) Uani d . 1
H H11 0.6708 0.2436 0.7902 0.088 Uiso calc R 1
C C12 0.5428(6) 0.0933(3) 0.7515(3) 0.0745(11) Uani d . 1
H H12 0.5711 0.0490 0.8032 0.089 Uiso calc R 1
C C13 0.4383(6) 0.0427(3) 0.6814(3) 0.0752(11) Uani d . 1
H H13 0.3935 -0.0353 0.6866 0.090 Uiso calc R 1
C C14 0.4019(5) 0.1080(3) 0.6053(2) 0.0703(10) Uani d . 1
H H14 0.3340 0.0732 0.5583 0.084 Uiso calc R 1

loop_
_atom_site_aniso_label
_atom_site_aniso_U_11
_atom_site_aniso_U_22
_atom_site_aniso_U_33
_atom_site_aniso_U_12
_atom_site_aniso_U_13
_atom_site_aniso_U_23
N1 0.0649(17) 0.0672(19) 0.0674(19) 0.0050(15) -0.0015(15) 0.0044(14)
N2 0.090(2) 0.069(2) 0.0686(19) 0.0038(19) -0.0102(17) -0.0012(15)
N3 0.131(3) 0.089(2) 0.083(2) 0.003(3) 0.007(2) 0.0146(19)
C1 0.067(2) 0.075(2) 0.060(2) -0.0034(19) -0.0108(18) -0.0002(18)
C2 0.0475(17) 0.084(2) 0.0508(19) 0.0019(18) -0.0020(15) 0.0015(16)
C3 0.0601(19) 0.077(3) 0.054(2) -0.0017(18) -0.0092(17) 0.0133(17)
C4 0.061(2) 0.082(3) 0.059(2) -0.007(2) -0.0104(17) 0.0004(17)
C5 0.057(2) 0.077(2) 0.058(2) 0.0018(19) 0.0046(17) 0.0081(17)
C6 0.068(2) 0.096(3) 0.0477(19) 0.007(2) -0.0026(18) 0.0090(19)
C7 0.068(2) 0.088(3) 0.0472(18) -0.003(2) -0.0016(18) 0.0006(17)
C8 0.078(3) 0.079(3) 0.070(2) 0.005(2) 0.009(2) 0.013(2)
C9 0.0610(18) 0.059(2) 0.062(2) 0.0036(17) -0.0030(16) -0.0030(15)
C10 0.073(2) 0.0580(19) 0.066(2) 0.0036(19) -0.005(2) -0.0059(17)
C11 0.088(3) 0.072(2) 0.060(2) 0.019(2) -0.0115(19) -0.0099(18)
C12 0.090(3) 0.065(2) 0.068(2) 0.017(2) 0.007(2) 0.0052(17)
C13 0.090(3) 0.061(2) 0.075(2) -0.004(2) 0.009(2) 0.0017(18)
C14 0.072(2) 0.069(2) 0.070(2) -0.002(2) 0.0021(19) -0.0084(18)

loop_
_atom_type_symbol
_atom_type_description
_atom_type_scat_dispersion_real
_atom_type_scat_dispersion_imag
_atom_type_scat_source
C C 0.0033 0.0000 'International Tables Vol C Tables 4.2.6.8 and 6.1.1.4'
H H 0.0000 0.0000 'International Tables Vol C Tables 4.2.6.8 and 6.1.1.4'
N N 0.0061 0.0000 'International Tables Vol C Tables 4.2.6.8 and 6.1.1.4'

loop_
_geom_angle_atom_site_label_1
_geom_angle_atom_site_label_2
_geom_angle_atom_site_label_3
_geom_angle
C1 N1 N2 117.0(3)
N1 N2 C9 120.7(3)
N1 N2 H2B 106.5
C9 N2 H2B 106.3
N1 C1 C2 121.7(3)
N1 C1 H1 119.2
C2 C1 H1 119.2
C7 C2 C3 117.8(3)
C7 C2 C1 120.4(3)
C3 C2 C1 121.8(3)
C4 C3 C2 120.8(3)
C4 C3 H3 119.6
C2 C3 H3 119.6
C3 C4 C5 119.7(3)
C3 C4 H4 120.1
C5 C4 H4 120.1
C6 C5 C4 119.9(3)
C6 C5 C8 120.7(3)
C4 C5 C8 119.4(3)
C7 C6 C5 119.7(3)
C7 C6 H6 120.1
C5 C6 H6 120.1
C6 C7 C2 122.0(3)
C6 C7 H7 119.0
C2 C7 H7 119.0
N3 C8 C5 178.3(4)
N2 C9 C10 122.8(3)
N2 C9 C14 118.6(3)
C10 C9 C14 118.6(3)
C11 C10 C9 119.7(3)
C11 C10 H10 120.2
C9 C10 H10 120.2
C12 C11 C10 121.6(3)
C12 C11 H11 119.2
C10 C11 H11 119.2
C11 C12 C13 118.9(3)
C11 C12 H12 120.5
C13 C12 H12 120.5
C14 C13 C12 119.8(4)
C14 C13 H13 120.1
C12 C13 H13 120.1
C13 C14 C9 121.4(4)
C13 C14 H14 119.3
C9 C14 H14 119.3

loop_
_geom_bond_atom_site_label_1
_geom_bond_atom_site_label_2
_geom_bond_distance
N1 C1 1.275(4)
N1 N2 1.359(4)
N2 C9 1.381(4)
N2 H2B 0.9000
N3 C8 1.151(4)
C1 C2 1.448(4)
C1 H1 0.9300
C2 C7 1.387(4)
C2 C3 1.399(4)
C3 C4 1.382(4)
C3 H3 0.9300
C4 C5 1.393(5)
C4 H4 0.9300
C5 C6 1.381(4)
C5 C8 1.433(5)
C6 C7 1.370(4)
C6 H6 0.9300
C7 H7 0.9300
C9 C10 1.384(4)
C9 C14 1.387(4)
C10 C11 1.375(4)
C10 H10 0.9300
C11 C12 1.365(5)
C11 H11 0.9300
C12 C13 1.393(5)
C12 H12 0.9300
C13 C14 1.361(5)
C13 H13 0.9300
C14 H14 0.9300

loop_
_geom_hbond_atom_site_label_D
_geom_hbond_atom_site_label_H
_geom_hbond_atom_site_label_A
_geom_hbond_site_symmetry_A
_geom_hbond_distance_DH
_geom_hbond_distance_HA
_geom_hbond_distance_DA
_geom_hbond_angle_DHA
N2 H2B N3 1_545 0.90 2.56 3.313(5) 141.1

loop_
_geom_torsion_atom_site_label_1
_geom_torsion_atom_site_label_2
_geom_torsion_atom_site_label_3
_geom_torsion_atom_site_label_4
_geom_torsion
C9 N2 N1 C1 178.7(3)

loop_
_cod_related_entry_id
_cod_related_entry_database
_cod_related_entry_code
1 ChemSpider 7941139
